data_2020575
loop_
_publ_author_name
'H\"utzler, Wilhelm Maximilian'
'Egert, Ernst'
'Bolte, Michael'

_publ_section_title
;
 One barbiturate and two solvated thiobarbiturates containing the triply
 hydrogen-bonded <i>ADA</i>/<i>DAD</i> synthon, plus one ansolvate and
 three solvates of their coformer 2,4-diaminopyrimidine
;
_journal_issue 9
_journal_name_full 'Acta Crystallographica Section C'
_journal_page_first
;
;
_journal_paper_doi 10.1107/S205322961601336X
_journal_volume 72
_journal_year 2016
_chemical_formula_iupac 'C4 H6 N4'
_chemical_formula_moiety 'C4 H6 N4'
_chemical_formula_sum 'C4 H6 N4'
_chemical_formula_weight 110.13
_chemical_name_systematic
;
Pyrimidine-2,4-diamine
;
_space_group_crystal_system monoclinic
_space_group_IT_number 14
_space_group_name_Hall '-P 2ybc'
_space_group_name_H-M_alt 'P 1 21/c 1'
_symmetry_space_group_name_Hall '-P 2ybc'
_symmetry_space_group_name_H-M 'P 1 21/c 1'
_atom_sites_solution_hydrogens mixed
_audit_creation_method SHELXL-2014/7
_cell_angle_alpha 90
_cell_angle_beta 118.346(10)
_cell_angle_gamma 90
_cell_formula_units_Z 4
_cell_length_a 12.0330(17)
_cell_length_b 4.0256(3)
_cell_length_c 11.5992(15)
_cell_measurement_reflns_used 4847
_cell_measurement_temperature 173(2)
_cell_measurement_theta_max 26.17
_cell_measurement_theta_min 3.52
_cell_volume 494.50(11)
_computing_cell_refinement
;
X-AREA (Stoe & Cie, 2001)
;
_computing_data_collection
;
X-AREA (Stoe & Cie, 2001)
;
_computing_data_reduction
;
X-AREA (Stoe & Cie, 2001)
;
_computing_molecular_graphics
;
Mercury (Version 3.8, Macrae <i>et al.</i>,  2008) and XP in
SHELXTL-Plus (Sheldrick,
2008)
;
_computing_publication_material
;
publCIF (Westrip, 2010)
;
_computing_structure_refinement
;
SHELXL (Sheldrick, 2015)
;
_computing_structure_solution
;
SHELXS97 (Sheldrick, 2008)
;
_diffrn_ambient_temperature 173(2)
_diffrn_measured_fraction_theta_full 0.995
_diffrn_measured_fraction_theta_max 0.996
_diffrn_measurement_device_type 'Stoe IPDS II two-circle'
_diffrn_measurement_method \w
_diffrn_radiation_type MoK\a
_diffrn_radiation_wavelength 0.71073
_diffrn_reflns_av_R_equivalents 0.0668
_diffrn_reflns_limit_h_max 14
_diffrn_reflns_limit_h_min -14
_diffrn_reflns_limit_k_max 4
_diffrn_reflns_limit_k_min -4
_diffrn_reflns_limit_l_max 14
_diffrn_reflns_limit_l_min -14
_diffrn_reflns_number 3858
_diffrn_reflns_theta_full 25.000
_diffrn_reflns_theta_max 25.830
_diffrn_reflns_theta_min 3.513
_exptl_absorpt_coefficient_mu 0.104
_exptl_absorpt_correction_T_max 1.000
_exptl_absorpt_correction_T_min 0.599
_exptl_absorpt_correction_type multi-scan
_exptl_absorpt_process_details
;
(X-AREA; Stoe & Cie, 2001)
;
_exptl_crystal_colour colourless
_exptl_crystal_density_diffrn 1.479
_exptl_crystal_description block
_exptl_crystal_F_000 232
_exptl_crystal_size_max 0.120
_exptl_crystal_size_mid 0.100
_exptl_crystal_size_min 0.070
_refine_diff_density_max 0.183
_refine_diff_density_min -0.177
_refine_ls_extinction_method none
_refine_ls_goodness_of_fit_ref 1.100
_refine_ls_hydrogen_treatment mixed
_refine_ls_matrix_type full
_refine_ls_number_parameters 85
_refine_ls_number_reflns 942
_refine_ls_number_restraints 4
_refine_ls_restrained_S_all 1.098
_refine_ls_R_factor_all 0.0422
_refine_ls_R_factor_gt 0.0386
_refine_ls_shift/su_max 0.000
_refine_ls_shift/su_mean 0.000
_refine_ls_structure_factor_coef Fsqd
_refine_ls_weighting_details 'w=1/[\s^2^(Fo^2^)+(0.0555P)^2^+0.1736P] where P=(Fo^2^+2Fc^2^)/3'
_refine_ls_weighting_scheme calc
_refine_ls_wR_factor_gt 0.1074
_refine_ls_wR_factor_ref 0.1095
_reflns_number_gt 859
_reflns_number_total 942
_reflns_threshold_expression 'I > 2\s(I)'
_cod_data_source_file sk3636sup1.cif
_cod_data_source_block I
_cod_database_code 2020575
_shelx_space_group_comment
;
The symmetry employed for this shelxl refinement is uniquely defined
by the following loop, which should always be used as a source of
symmetry information in preference to the above space-group names.
They are only intended as comments.
;
_shelx_estimated_absorpt_t_min 0.988
_shelx_estimated_absorpt_t_max 0.993

loop_
_space_group_symop_operation_xyz
'x, y, z'
'-x, y+1/2, -z+1/2'
'-x, -y, -z'
'x, -y-1/2, z-1/2'

loop_
_atom_site_type_symbol
_atom_site_label
_atom_site_fract_x
_atom_site_fract_y
_atom_site_fract_z
_atom_site_U_iso_or_equiv
_atom_site_adp_type
_atom_site_calc_flag
_atom_site_occupancy
N N1A 0.10545(11) 0.5124(3) 0.40709(11) 0.0234(3) Uani d 1
C C2A 0.19733(13) 0.4072(4) 0.38121(13) 0.0210(4) Uani d 1
N N21A 0.16100(12) 0.2171(4) 0.27343(12) 0.0263(3) Uani d 1
H H21A 0.0819(15) 0.154(5) 0.2297(17) 0.032 Uiso d 1
H H22A 0.2212(16) 0.121(5) 0.2652(18) 0.032 Uiso d 1
N N3A 0.32171(11) 0.4780(3) 0.45018(11) 0.0213(3) Uani d 1
C C4A 0.35685(13) 0.6656(4) 0.55740(13) 0.0211(4) Uani d 1
N N41A 0.48219(12) 0.7340(4) 0.63038(12) 0.0269(4) Uani d 1
H H41A 0.5314(17) 0.686(5) 0.5972(18) 0.032 Uiso d 1
H H42A 0.4998(17) 0.895(4) 0.6869(16) 0.032 Uiso d 1
C C5A 0.26958(14) 0.7780(4) 0.59615(14) 0.0245(4) Uani d 1
H H5A 0.2949 0.9036 0.6740 0.029 Uiso calc 1
C C6A 0.14574(14) 0.6977(4) 0.51600(14) 0.0244(4) Uani d 1
H H6A 0.0845 0.7780 0.5388 0.029 Uiso calc 1

loop_
_atom_site_aniso_label
_atom_site_aniso_U_11
_atom_site_aniso_U_22
_atom_site_aniso_U_33
_atom_site_aniso_U_12
_atom_site_aniso_U_13
_atom_site_aniso_U_23
N1A 0.0180(6) 0.0285(7) 0.0227(6) 0.0023(5) 0.0089(5) 0.0040(5)
C2A 0.0185(7) 0.0240(8) 0.0182(6) 0.0005(5) 0.0070(5) 0.0050(5)
N21A 0.0174(6) 0.0372(8) 0.0227(6) -0.0049(5) 0.0081(5) -0.0063(5)
N3A 0.0189(6) 0.0244(7) 0.0196(6) 0.0004(5) 0.0084(5) 0.0011(5)
C4A 0.0201(7) 0.0213(7) 0.0186(6) 0.0017(5) 0.0066(5) 0.0039(5)
N41A 0.0188(7) 0.0346(8) 0.0242(6) -0.0009(5) 0.0078(5) -0.0071(5)
C5A 0.0244(8) 0.0279(8) 0.0216(7) 0.0018(6) 0.0112(6) -0.0006(6)
C6A 0.0233(8) 0.0269(8) 0.0253(7) 0.0053(6) 0.0133(6) 0.0043(6)

loop_
_atom_type_symbol
_atom_type_description
_atom_type_scat_dispersion_real
_atom_type_scat_dispersion_imag
_atom_type_scat_source
C C 0.0033 0.0016 'International Tables Vol C Tables 4.2.6.8 and 6.1.1.4'
H H 0.0000 0.0000 'International Tables Vol C Tables 4.2.6.8 and 6.1.1.4'
N N 0.0061 0.0033 'International Tables Vol C Tables 4.2.6.8 and 6.1.1.4'

loop_
_geom_angle_atom_site_label_1
_geom_angle_atom_site_label_2
_geom_angle_atom_site_label_3
_geom_angle
C6A N1A C2A 114.64(12)
N1A C2A N21A 116.53(13)
N1A C2A N3A 126.78(13)
N21A C2A N3A 116.67(13)
C2A N21A H21A 119.0(12)
C2A N21A H22A 115.8(12)
H21A N21A H22A 122.9(18)
C4A N3A C2A 116.18(12)
N3A C4A N41A 117.33(13)
N3A C4A C5A 121.74(13)
N41A C4A C5A 120.89(14)
C4A N41A H41A 117.9(13)
C4A N41A H42A 114.8(12)
H41A N41A H42A 121.6(18)
C6A C5A C4A 116.51(14)
C6A C5A H5A 121.7
C4A C5A H5A 121.7
N1A C6A C5A 124.06(14)
N1A C6A H6A 118.0
C5A C6A H6A 118.0

loop_
_geom_bond_atom_site_label_1
_geom_bond_atom_site_label_2
_geom_bond_distance
N1A C6A 1.3439(19)
N1A C2A 1.3443(19)
C2A N21A 1.3493(19)
C2A N3A 1.3506(18)
N21A H21A 0.876(15)
N21A H22A 0.865(15)
N3A C4A 1.3403(19)
C4A N41A 1.3619(19)
C4A C5A 1.399(2)
N41A H41A 0.867(15)
N41A H42A 0.874(15)
C5A C6A 1.369(2)
C5A H5A 0.9500
C6A H6A 0.9500

loop_
_geom_hbond_atom_site_label_D
_geom_hbond_atom_site_label_H
_geom_hbond_atom_site_label_A
_geom_hbond_site_symmetry_A
_geom_hbond_distance_DH
_geom_hbond_distance_HA
_geom_hbond_distance_DA
_geom_hbond_angle_DHA
N21A H21A N1A 2_545 0.876(15) 2.129(15) 2.9947(18) 169.6(17)
N41A H41A N3A 3_666 0.867(15) 2.188(16) 3.0436(19) 169.1(18)
N41A H42A N41A 2_656 0.874(15) 2.442(15) 3.287(2) 162.9(17)

loop_
_geom_torsion_atom_site_label_1
_geom_torsion_atom_site_label_2
_geom_torsion_atom_site_label_3
_geom_torsion_atom_site_label_4
_geom_torsion
C6A N1A C2A N21A 179.29(13)
C6A N1A C2A N3A -2.3(2)
N1A C2A N3A C4A 1.9(2)
N21A C2A N3A C4A -179.69(12)
C2A N3A C4A N41A 178.51(12)
C2A N3A C4A C5A 0.7(2)
N3A C4A C5A C6A -2.5(2)
N41A C4A C5A C6A 179.72(13)
C2A N1A C6A C5A 0.1(2)
C4A C5A C6A N1A 2.1(2)

_cod_database_fobs_code 2020575
